data_4110856
loop_
_publ_author_name
'Curtis P. Berlinguette'
'R. H. Holm'

_publ_contact_author_address
;
      Department of Chemistry and Chemical Biology
      Harvard University
      12 Oxford Street
      Cambridge, MA 02138
      USA
;
_publ_contact_author_email holm@chemistry.harvard.edu
_publ_contact_author_fax '617 496-9289'
_publ_contact_author_name 'Richard H. Holm'
_publ_contact_author_phone '617 495-0853'
_publ_section_title
;
 Edge-Bridged Mo2Fe6S8 to PN-Type Mo2Fe6S9 Cluster Conversion: Structural
 Fate of the Attacking Sulfide/Selenide Nucleophile
;
_journal_name_full 'Journal of the American Chemical Society'
_journal_page_first 11993
_journal_page_last 12000
_journal_paper_doi 10.1021/ja063604x
_journal_volume 128
_journal_year 2006
_chemical_formula_sum 'C48 H93 B2 Fe6 Mo2 N16 O0 S10 Se'
_chemical_formula_weight 1846.85
_chemical_name_common (Et4N)3.Cluster.1MeCN
_chemical_name_systematic
; 
 ? 
;
_space_group_IT_number 2
_symmetry_cell_setting triclinic
_symmetry_space_group_name_Hall '-P 1'
_symmetry_space_group_name_H-M 'P -1'
_atom_sites_solution_hydrogens geom
_atom_sites_solution_primary direct
_atom_sites_solution_secondary difmap
_audit_creation_method SHELXL-97
_cell_angle_alpha 91.50(16)
_cell_angle_beta 101.83(17)
_cell_angle_gamma 115.15(9)
_cell_formula_units_Z 2
_cell_length_a 14.98(5)
_cell_length_b 17.10(6)
_cell_length_c 18.49(7)
_cell_measurement_reflns_used 8692
_cell_measurement_temperature 193(2)
_cell_measurement_theta_max 23.638
_cell_measurement_theta_min 2.42
_cell_volume 4162(3)
_computing_cell_refinement 'Bruker SMART'
_computing_data_collection 'Bruker SMART'
_computing_data_reduction 'Bruker SAINT'
_computing_molecular_graphics 'Bruker SHELXTL'
_computing_publication_material 'Bruker SHELXTL'
_computing_structure_refinement 'SHELXL-97 (Sheldrick, 1997)'
_computing_structure_solution 'SHELXS-97 (Sheldrick, 1990)'
_diffrn_ambient_temperature 193(2)
_diffrn_measured_fraction_theta_full 0.999
_diffrn_measured_fraction_theta_max 0.999
_diffrn_measurement_device_type 'CCD area detector'
_diffrn_measurement_method 'phi and omega scans'
_diffrn_radiation_monochromator graphite
_diffrn_radiation_source 'fine-focus sealed tube'
_diffrn_radiation_type MoK\a
_diffrn_radiation_wavelength 0.71073
_diffrn_reflns_av_R_equivalents 0.0890
_diffrn_reflns_av_sigmaI/netI 0.1261
_diffrn_reflns_limit_h_max 14
_diffrn_reflns_limit_h_min -14
_diffrn_reflns_limit_k_max 14
_diffrn_reflns_limit_k_min -17
_diffrn_reflns_limit_l_max 18
_diffrn_reflns_limit_l_min -18
_diffrn_reflns_number 19515
_diffrn_reflns_theta_full 20.82
_diffrn_reflns_theta_max 20.82
_diffrn_reflns_theta_min 1.13
_exptl_absorpt_coefficient_mu 2.052
_exptl_absorpt_correction_T_max 0.6497
_exptl_absorpt_correction_T_min 0.5596
_exptl_absorpt_correction_type multi-scan
_exptl_absorpt_process_details SADABS
_exptl_crystal_colour black
_exptl_crystal_density_diffrn 1.470
_exptl_crystal_description block
_exptl_crystal_F_000 1870
_exptl_crystal_size_max 0.32
_exptl_crystal_size_mid 0.30
_exptl_crystal_size_min 0.23
_refine_diff_density_max 1.347
_refine_diff_density_min -1.496
_refine_diff_density_rms 0.186
_refine_ls_extinction_coef 0.00015(11)
_refine_ls_extinction_expression Fc^*^=kFc[1+0.001xFc^2^\l^3^/sin(2\q)]^-1/4^
_refine_ls_extinction_method SHELXL
_refine_ls_goodness_of_fit_ref 1.044
_refine_ls_hydrogen_treatment mixed
_refine_ls_matrix_type full
_refine_ls_number_parameters 630
_refine_ls_number_reflns 8692
_refine_ls_number_restraints 4
_refine_ls_restrained_S_all 1.044
_refine_ls_R_factor_all 0.1398
_refine_ls_R_factor_gt 0.0808
_refine_ls_shift/su_max 0.166
_refine_ls_shift/su_mean 0.015
_refine_ls_structure_factor_coef Fsqd
_refine_ls_weighting_details 'calc w=1/[\s^2^(Fo^2^)+(0.1434P)^2^+6.4566P] where P=(Fo^2^+2Fc^2^)/3'
_refine_ls_weighting_scheme calc
_refine_ls_wR_factor_gt 0.2186
_refine_ls_wR_factor_ref 0.2593
_reflns_number_gt 5070
_reflns_number_total 8692
_reflns_threshold_expression >2sigma(I)
_cod_data_source_file ja063604xsi20060523_110500_3.cif
_cod_data_source_block compound6
_cod_original_cell_volume 4160.(25)
_cod_database_code 4110856

loop_
_symmetry_equiv_pos_as_xyz
'x, y, z'
'-x, -y, -z'

loop_
_atom_site_label
_atom_site_type_symbol
_atom_site_fract_x
_atom_site_fract_y
_atom_site_fract_z
_atom_site_U_iso_or_equiv
_atom_site_adp_type
_atom_site_occupancy
_atom_site_symmetry_multiplicity
_atom_site_calc_flag
_atom_site_refinement_flags
_atom_site_disorder_assembly
_atom_site_disorder_group
Mo1 Mo 0.32351(11) 0.86240(10) 0.21283(9) 0.0408(5) Uani 1 1 d . A .
Mo2 Mo 0.58923(12) 0.58429(10) 0.27081(10) 0.0465(5) Uani 1 1 d . A .
Fe4 Fe 0.52522(19) 0.68205(16) 0.18129(14) 0.0431(7) Uani 1 1 d . . .
Fe3 Fe 0.42660(18) 0.78473(15) 0.15994(14) 0.0401(7) Uani 1 1 d . A .
Fe1 Fe 0.53257(18) 0.93359(15) 0.24982(14) 0.0386(7) Uani 1 1 d . . .
Fe2 Fe 0.42125(19) 0.78927(16) 0.30486(14) 0.0410(7) Uani 1 1 d . A .
Fe6 Fe 0.69849(18) 0.76022(15) 0.29177(15) 0.0430(7) Uani 1 1 d . A .
Fe5 Fe 0.51260(19) 0.68405(16) 0.32557(14) 0.0417(7) Uani 1 1 d . A .
Se8 Se 0.4452(2) 0.70207(18) 0.07029(16) 0.0597(14) Uani 0.521(13) 1 d P A -1
S8 S 0.4452(2) 0.70207(18) 0.07029(16) 0.0597(14) Uani 0.479(13) 1 d P A -2
S4 S 0.5699(3) 0.8100(3) 0.2610(2) 0.0362(11) Uani 1 1 d . A .
S6 S 0.4217(3) 0.5722(3) 0.2342(3) 0.0444(12) Uani 1 1 d . A .
S3 S 0.4391(3) 0.9171(3) 0.1344(3) 0.0428(12) Uani 1 1 d . A .
S2 S 0.4350(3) 0.9239(3) 0.3302(3) 0.0440(12) Uani 1 1 d . A .
S5 S 0.6572(4) 0.6776(3) 0.3829(3) 0.0518(13) Uani 1 1 d . . .
S1 S 0.2891(3) 0.7148(3) 0.2072(3) 0.0455(12) Uani 1 1 d . . .
S10 S 0.8574(4) 0.8694(3) 0.3412(3) 0.0525(13) Uani 1 1 d . . .
S11 S 0.6946(3) 1.0455(3) 0.2787(3) 0.0476(13) Uani 1 1 d . A .
S7 S 0.6762(4) 0.6768(3) 0.1888(3) 0.0549(14) Uani 1 1 d . A .
N3 N 0.3007(11) 0.9860(9) 0.2088(8) 0.045(4) Uani 1 1 d . . .
N5 N 0.1963(10) 0.8269(9) 0.2681(8) 0.036(3) Uani 1 1 d . . .
N1 N 0.1940(12) 0.8256(11) 0.1137(9) 0.051(4) Uani 1 1 d . . .
N4 N 0.2070(11) 0.9822(9) 0.1929(9) 0.049(4) Uani 1 1 d . A .
N10 N 0.7124(12) 0.4709(9) 0.3021(14) 0.099(8) Uani 1 1 d . A .
N7 N 0.5260(13) 0.4772(10) 0.3414(11) 0.073(6) Uani 1 1 d . . .
N2 N 0.1116(11) 0.8407(9) 0.1120(9) 0.047(4) Uani 1 1 d . A .
N1C N 0.7231(10) 0.9515(9) 0.0367(8) 0.050(4) Uani 1 1 d . . .
N11 N 0.5423(14) 0.4747(10) 0.1871(13) 0.076(6) Uani 1 1 d D . .
C4 C 0.3683(14) 1.0687(12) 0.2224(10) 0.048(5) Uani 1 1 d . A .
H4 H 0.4399 1.0890 0.2346 0.058 Uiso 1 1 calc R . .
N1B N 0.7328(12) 0.9616(10) 0.5263(9) 0.060(5) Uani 1 1 d . . .
C5 C 0.3181(16) 1.1210(13) 0.2161(11) 0.057(5) Uani 1 1 d . . .
H5 H 0.3472 1.1829 0.2223 0.069 Uiso 1 1 calc R A .
N9 N 0.7248(13) 0.5546(10) 0.3019(11) 0.071(5) Uani 1 1 d . . .
C6C C 0.6966(15) 0.9965(13) 0.0928(11) 0.063(6) Uiso 1 1 d . . .
H6C1 H 0.7441 1.0046 0.1414 0.076 Uiso 1 1 calc R . .
H6C2 H 0.6277 0.9568 0.0977 0.076 Uiso 1 1 calc R . .
C6 C 0.2171(16) 1.0635(14) 0.1988(11) 0.060(6) Uani 1 1 d . A .
H6 H 0.1625 1.0792 0.1920 0.072 Uiso 1 1 calc R . .
C8 C 0.0838(15) 0.7733(11) 0.3399(12) 0.059(6) Uani 1 1 d . . .
H8 H 0.0548 0.7451 0.3786 0.071 Uiso 1 1 calc R A .
C7 C 0.1760(13) 0.7851(13) 0.3225(12) 0.056(6) Uani 1 1 d . A .
H7 H 0.2195 0.7632 0.3497 0.068 Uiso 1 1 calc R . .
C9 C 0.0479(14) 0.8123(12) 0.2878(11) 0.055(5) Uani 1 1 d . A .
H9 H -0.0146 0.8162 0.2819 0.066 Uiso 1 1 calc R . .
C1 C 0.1750(14) 0.7752(13) 0.0518(14) 0.060(6) Uani 1 1 d . A .
H1 H 0.2192 0.7532 0.0393 0.072 Uiso 1 1 calc R . .
C8C C 0.8274(13) 1.0075(12) 0.0240(10) 0.056(5) Uiso 1 1 d . . .
H8C1 H 0.8421 0.9743 -0.0127 0.067 Uiso 1 1 calc R . .
H8C2 H 0.8268 1.0598 0.0025 0.067 Uiso 1 1 calc R . .
N6 N 0.1159(12) 0.8457(9) 0.2442(8) 0.052(4) Uani 1 1 d . A .
C8B C 0.8425(17) 1.0333(16) 0.5494(13) 0.087(7) Uiso 1 1 d . . .
H8B1 H 0.8821 1.0144 0.5885 0.104 Uiso 1 1 calc R . .
H8B2 H 0.8421 1.0866 0.5714 0.104 Uiso 1 1 calc R . .
C4C C 0.7148(15) 0.8657(13) 0.0670(11) 0.062(6) Uiso 1 1 d . . .
H4C1 H 0.7555 0.8798 0.1191 0.075 Uiso 1 1 calc R . .
H4C2 H 0.6430 0.8290 0.0676 0.075 Uiso 1 1 calc R . .
C3C C 0.5399(14) 0.8853(12) -0.0414(11) 0.059(5) Uiso 1 1 d . . .
H3C1 H 0.5235 0.8252 -0.0318 0.089 Uiso 1 1 calc R . .
H3C2 H 0.5002 0.8851 -0.0907 0.089 Uiso 1 1 calc R . .
H3C3 H 0.5234 0.9144 -0.0033 0.089 Uiso 1 1 calc R . .
C3 C 0.0451(16) 0.8029(13) 0.0495(14) 0.066(7) Uani 1 1 d . . .
H3 H -0.0183 0.8053 0.0351 0.079 Uiso 1 1 calc R A .
C2 C 0.0788(17) 0.7591(14) 0.0070(14) 0.070(6) Uani 1 1 d . A .
H2 H 0.0456 0.7260 -0.0408 0.084 Uiso 1 1 calc R . .
C18 C 0.5264(19) 0.3451(17) 0.1451(12) 0.105(9) Uiso 1 1 d D . .
H18 H 0.5269 0.2897 0.1417 0.125 Uiso 1 1 calc R A .
C4B C 0.6908(17) 0.9508(16) 0.5941(13) 0.086(7) Uiso 1 1 d . . .
H4B1 H 0.7324 0.9334 0.6330 0.103 Uiso 1 1 calc R . .
H4B2 H 0.6963 1.0076 0.6135 0.103 Uiso 1 1 calc R . .
C16 C 0.5035(19) 0.4614(14) 0.1141(15) 0.122(13) Uani 1 1 d D A .
H16 H 0.4859 0.5007 0.0859 0.146 Uiso 1 1 calc R . .
B1 B 0.1137(15) 0.8971(15) 0.1773(14) 0.053(7) Uani 1 1 d . . .
H1A H 0.0514 0.9071 0.1673 0.064 Uiso 1 1 calc R A .
C2B C 0.6702(16) 0.9863(14) 0.4636(12) 0.071(6) Uiso 1 1 d . . .
H2B1 H 0.5994 0.9400 0.4506 0.086 Uiso 1 1 calc R . .
H2B2 H 0.6981 0.9902 0.4190 0.086 Uiso 1 1 calc R . .
C3B C 0.6702(17) 1.0741(15) 0.4856(13) 0.086(7) Uiso 1 1 d . . .
H3B1 H 0.6980 1.0914 0.5394 0.129 Uiso 1 1 calc R . .
H3B2 H 0.6005 1.0679 0.4725 0.129 Uiso 1 1 calc R . .
H3B3 H 0.7121 1.1188 0.4589 0.129 Uiso 1 1 calc R . .
N12 N 0.5586(14) 0.3980(11) 0.2088(14) 0.097(8) Uani 1 1 d D A .
C6B C 0.7253(17) 0.8779(15) 0.4897(13) 0.082(7) Uiso 1 1 d . . .
H6B1 H 0.7540 0.8894 0.4453 0.099 Uiso 1 1 calc R . .
H6B2 H 0.6532 0.8346 0.4734 0.099 Uiso 1 1 calc R . .
C20 C 0.9786(17) 1.0231(15) 0.2977(14) 0.100(9) Uani 1 1 d . . .
H20A H 0.9790 1.0549 0.3428 0.151 Uiso 1 1 calc R A .
H20B H 0.9835 1.0594 0.2572 0.151 Uiso 1 1 calc R . .
H20C H 1.0365 1.0090 0.3076 0.151 Uiso 1 1 calc R . .
C9C C 0.9130(18) 1.0368(17) 0.0959(13) 0.098(8) Uiso 1 1 d . . .
H9C1 H 0.8961 1.0654 0.1341 0.148 Uiso 1 1 calc R . .
H9C2 H 0.9770 1.0777 0.0854 0.148 Uiso 1 1 calc R . .
H9C3 H 0.9201 0.9858 0.1139 0.148 Uiso 1 1 calc R . .
C7B C 0.786(2) 0.8407(19) 0.5473(16) 0.121(10) Uiso 1 1 d . . .
H7B1 H 0.8518 0.8880 0.5725 0.182 Uiso 1 1 calc R . .
H7B2 H 0.7963 0.7960 0.5209 0.182 Uiso 1 1 calc R . .
H7B3 H 0.7469 0.8149 0.5842 0.182 Uiso 1 1 calc R . .
C5B C 0.5808(16) 0.8835(15) 0.5793(13) 0.088(7) Uiso 1 1 d . . .
H5B1 H 0.5692 0.8350 0.5433 0.132 Uiso 1 1 calc R . .
H5B2 H 0.5363 0.9103 0.5591 0.132 Uiso 1 1 calc R . .
H5B3 H 0.5658 0.8616 0.6260 0.132 Uiso 1 1 calc R . .
C5C C 0.7495(18) 0.8142(15) 0.0233(13) 0.089(7) Uiso 1 1 d . . .
H5C1 H 0.7015 0.7901 -0.0254 0.133 Uiso 1 1 calc R . .
H5C2 H 0.7527 0.7665 0.0503 0.133 Uiso 1 1 calc R . .
H5C3 H 0.8170 0.8520 0.0163 0.133 Uiso 1 1 calc R . .
B2 B 0.614(3) 0.3989(19) 0.288(2) 0.108(13) Uani 1 1 d . . .
H2A H 0.6200 0.3432 0.2929 0.130 Uiso 1 1 calc R A .
C7C C 0.6979(16) 1.0827(14) 0.0798(12) 0.077(7) Uiso 1 1 d . . .
H7C1 H 0.7677 1.1259 0.0829 0.116 Uiso 1 1 calc R . .
H7C2 H 0.6712 1.1011 0.1178 0.116 Uiso 1 1 calc R . .
H7C3 H 0.6554 1.0777 0.0303 0.116 Uiso 1 1 calc R . .
C17 C 0.4923(19) 0.3792(15) 0.0845(14) 0.104(9) Uiso 1 1 d D A .
H17 H 0.4668 0.3534 0.0340 0.125 Uiso 1 1 calc R . .
C19 C 0.8768(14) 0.9364(13) 0.2748(12) 0.072(7) Uani 1 1 d . A .
H19A H 0.8773 0.9047 0.2294 0.087 Uiso 1 1 calc R . .
H19B H 0.8191 0.9516 0.2621 0.087 Uiso 1 1 calc R . .
C9B C 0.8964(19) 1.0561(17) 0.4843(14) 0.106(9) Uiso 1 1 d . . .
H9B1 H 0.9030 1.0053 0.4653 0.159 Uiso 1 1 calc R . .
H9B2 H 0.9640 1.1049 0.5023 0.159 Uiso 1 1 calc R . .
H9B3 H 0.8562 1.0725 0.4443 0.159 Uiso 1 1 calc R . .
C2C C 0.6495(13) 0.9326(13) -0.0388(10) 0.057(5) Uiso 1 1 d . . .
H2C1 H 0.6618 0.9887 -0.0582 0.068 Uiso 1 1 calc R . .
H2C2 H 0.6660 0.8983 -0.0733 0.068 Uiso 1 1 calc R . .
N1A N 0.1627(16) 0.4891(15) -0.0588(14) 0.116(8) Uani 1 1 d . . .
C13 C 0.8252(16) 0.6065(14) 0.3225(13) 0.075(7) Uani 1 1 d . A .
H13 H 0.8545 0.6684 0.3290 0.090 Uiso 1 1 calc R . .
N8 N 0.5457(15) 0.4039(12) 0.3331(13) 0.094(7) Uani 1 1 d . A .
C21 C 0.6686(17) 1.1417(14) 0.2797(17) 0.098(9) Uani 1 1 d . . .
H21A H 0.6344 1.1434 0.2283 0.118 Uiso 1 1 calc R A .
H21B H 0.6196 1.1328 0.3110 0.118 Uiso 1 1 calc R . .
C14 C 0.880(2) 0.5588(17) 0.3332(14) 0.092(8) Uiso 1 1 d . . .
H14 H 0.9519 0.5793 0.3457 0.111 Uiso 1 1 calc R A .
C10 C 0.476(2) 0.4702(15) 0.3937(14) 0.090(8) Uani 1 1 d . A .
H10 H 0.4532 0.5107 0.4089 0.108 Uiso 1 1 calc R . .
C15 C 0.8050(19) 0.4729(17) 0.3211(13) 0.092(8) Uiso 1 1 d . A .
H15 H 0.8175 0.4230 0.3256 0.110 Uiso 1 1 calc R . .
C6A C 0.182(2) 0.544(2) 0.0190(18) 0.133(11) Uiso 1 1 d . . .
H6A1 H 0.2558 0.5828 0.0362 0.160 Uiso 1 1 calc R . .
H6A2 H 0.1460 0.5806 0.0113 0.160 Uiso 1 1 calc R . .
C3A C 0.022(2) 0.390(2) -0.1656(17) 0.137(11) Uiso 1 1 d . . .
H3A1 H 0.0551 0.4256 -0.2012 0.205 Uiso 1 1 calc R . .
H3A2 H -0.0522 0.3657 -0.1841 0.205 Uiso 1 1 calc R . .
H3A3 H 0.0410 0.3417 -0.1596 0.205 Uiso 1 1 calc R . .
C4A C 0.199(2) 0.409(2) -0.0438(19) 0.143(12) Uiso 1 1 d . . .
H4A1 H 0.1557 0.3675 -0.0154 0.172 Uiso 1 1 calc R . .
H4A2 H 0.1904 0.3775 -0.0923 0.172 Uiso 1 1 calc R . .
C2A C 0.053(3) 0.444(2) -0.093(2) 0.152(13) Uiso 1 1 d . . .
H2A1 H 0.0201 0.4056 -0.0573 0.183 Uiso 1 1 calc R . .
H2A2 H 0.0267 0.4877 -0.0989 0.183 Uiso 1 1 calc R . .
C8A C 0.219(3) 0.533(3) -0.111(2) 0.181(16) Uiso 1 1 d . . .
H8A1 H 0.1939 0.4955 -0.1591 0.218 Uiso 1 1 calc R . .
H8A2 H 0.2920 0.5474 -0.0918 0.218 Uiso 1 1 calc R . .
C12 C 0.505(2) 0.3556(19) 0.3865(15) 0.104(9) Uiso 1 1 d . . .
H12 H 0.5081 0.3023 0.3961 0.124 Uiso 1 1 calc R A .
C5A C 0.307(3) 0.444(2) -0.002(2) 0.163(14) Uiso 1 1 d . . .
H5A1 H 0.3517 0.4706 -0.0355 0.244 Uiso 1 1 calc R . .
H5A2 H 0.3204 0.3966 0.0182 0.244 Uiso 1 1 calc R . .
H5A3 H 0.3210 0.4883 0.0390 0.244 Uiso 1 1 calc R . .
C9A C 0.207(3) 0.622(2) -0.122(2) 0.178(16) Uiso 1 1 d . . .
H9A1 H 0.2178 0.6532 -0.0731 0.267 Uiso 1 1 calc R . .
H9A2 H 0.1378 0.6076 -0.1510 0.267 Uiso 1 1 calc R . .
H9A3 H 0.2562 0.6594 -0.1483 0.267 Uiso 1 1 calc R . .
C11 C 0.4617(19) 0.3908(17) 0.4231(15) 0.097(8) Uiso 1 1 d . A .
H11 H 0.4279 0.3679 0.4613 0.116 Uiso 1 1 calc R . .
C7A C 0.151(4) 0.493(3) 0.074(3) 0.24(2) Uiso 1 1 d . . .
H7A1 H 0.0772 0.4676 0.0656 0.358 Uiso 1 1 calc R . .
H7A2 H 0.1825 0.5286 0.1230 0.358 Uiso 1 1 calc R . .
H7A3 H 0.1722 0.4456 0.0735 0.358 Uiso 1 1 calc R . .
C22 C 0.749(4) 1.222(2) 0.305(3) 0.32(4) Uani 1 1 d . A .
H22A H 0.7259 1.2611 0.3257 0.475 Uiso 1 1 calc R . .
H22B H 0.7786 1.2465 0.2629 0.475 Uiso 1 1 calc R . .
H22C H 0.8010 1.2162 0.3431 0.475 Uiso 1 1 calc R . .
Se9 Se 0.4273(2) 0.71322(18) 0.40414(15) 0.0562(13) Uani 0.575(13) 1 d P A -3
S9 S 0.4273(2) 0.71322(18) 0.40414(15) 0.0562(13) Uani 0.425(13) 1 d P A -4
C2S C 0.223(3) 1.293(3) 0.166(2) 0.050(10) Uiso 0.50 1 d P B -5
C3S C 0.272(3) 1.333(3) 0.220(2) 0.061(11) Uiso 0.50 1 d P B -5
C6S C -0.119(4) 0.473(3) -0.306(3) 0.088(16) Uiso 0.50 1 d P C -5
N1S N 0.168(3) 1.248(3) 0.123(2) 0.085(12) Uiso 0.50 1 d P B -5
C5S C -0.165(4) 0.489(4) -0.294(3) 0.097(17) Uiso 0.50 1 d P C -5
N4S N -0.082(6) 0.554(5) -0.225(4) 0.22(3) Uiso 0.50 1 d P C -5

loop_
_atom_site_aniso_label
_atom_site_aniso_U_11
_atom_site_aniso_U_22
_atom_site_aniso_U_33
_atom_site_aniso_U_23
_atom_site_aniso_U_13
_atom_site_aniso_U_12
Mo1 0.0429(10) 0.0369(9) 0.0521(11) 0.0233(8) 0.0115(8) 0.0253(8)
Mo2 0.0498(11) 0.0286(9) 0.0704(12) 0.0165(8) 0.0180(9) 0.0235(8)
Fe4 0.0509(16) 0.0338(15) 0.0484(17) 0.0151(12) 0.0169(13) 0.0193(12)
Fe3 0.0464(16) 0.0340(14) 0.0441(16) 0.0166(12) 0.0089(12) 0.0218(12)
Fe1 0.0434(16) 0.0328(14) 0.0465(16) 0.0176(12) 0.0101(12) 0.0228(12)
Fe2 0.0500(16) 0.0354(15) 0.0511(17) 0.0202(13) 0.0152(13) 0.0290(13)
Fe6 0.0444(16) 0.0320(15) 0.0603(18) 0.0175(13) 0.0138(13) 0.0227(12)
Fe5 0.0531(17) 0.0335(14) 0.0503(17) 0.0180(12) 0.0163(13) 0.0276(13)
Se8 0.079(2) 0.045(2) 0.051(2) 0.0106(14) 0.0138(15) 0.0246(16)
S8 0.079(2) 0.045(2) 0.051(2) 0.0106(14) 0.0138(15) 0.0246(16)
S4 0.043(3) 0.032(2) 0.041(3) 0.015(2) 0.010(2) 0.022(2)
S6 0.047(3) 0.033(3) 0.058(3) 0.016(2) 0.016(2) 0.020(2)
S3 0.041(3) 0.041(3) 0.050(3) 0.024(2) 0.011(2) 0.020(2)
S2 0.055(3) 0.039(3) 0.054(3) 0.018(2) 0.017(2) 0.032(2)
S5 0.060(3) 0.041(3) 0.061(3) 0.023(2) 0.009(3) 0.031(2)
S1 0.044(3) 0.037(3) 0.057(3) 0.021(2) 0.013(2) 0.018(2)
S10 0.047(3) 0.044(3) 0.065(3) 0.010(3) 0.007(2) 0.021(2)
S11 0.050(3) 0.037(3) 0.056(3) 0.018(2) 0.007(2) 0.020(2)
S7 0.058(3) 0.041(3) 0.070(4) 0.013(3) 0.029(3) 0.019(2)
N3 0.055(11) 0.042(10) 0.052(10) 0.028(8) 0.015(8) 0.032(9)
N5 0.042(9) 0.036(8) 0.046(9) 0.030(8) 0.017(7) 0.027(7)
N1 0.054(11) 0.055(11) 0.054(11) 0.012(9) 0.005(8) 0.035(9)
N4 0.045(10) 0.044(10) 0.084(12) 0.040(8) 0.022(8) 0.039(8)
N10 0.042(11) 0.013(9) 0.24(3) 0.003(11) 0.023(13) 0.017(8)
N7 0.065(12) 0.039(11) 0.100(16) 0.028(10) -0.013(11) 0.022(9)
N2 0.041(10) 0.039(9) 0.064(12) 0.021(9) 0.002(9) 0.024(8)
N1C 0.047(10) 0.053(10) 0.062(11) 0.038(8) 0.025(8) 0.025(8)
N11 0.084(14) 0.030(10) 0.126(18) -0.006(11) 0.050(13) 0.025(10)
C4 0.052(12) 0.039(12) 0.065(14) 0.026(10) 0.024(10) 0.025(11)
N1B 0.086(12) 0.061(11) 0.063(11) 0.018(9) 0.011(9) 0.063(10)
C5 0.067(16) 0.056(13) 0.072(15) 0.035(11) 0.032(12) 0.040(13)
N9 0.058(12) 0.035(10) 0.131(17) 0.022(10) 0.022(11) 0.030(9)
C6 0.069(16) 0.068(15) 0.083(16) 0.045(12) 0.031(12) 0.060(14)
C8 0.071(15) 0.038(12) 0.077(15) 0.035(11) 0.028(12) 0.026(11)
C7 0.032(12) 0.059(13) 0.084(17) 0.015(13) 0.014(11) 0.024(10)
C9 0.039(12) 0.050(12) 0.080(15) 0.022(12) 0.021(11) 0.019(10)
C1 0.042(13) 0.044(13) 0.095(18) 0.049(13) 0.012(12) 0.018(10)
N6 0.059(11) 0.048(10) 0.064(11) 0.038(9) 0.027(9) 0.031(9)
C3 0.051(14) 0.049(14) 0.085(17) 0.056(13) 0.006(14) 0.012(12)
C2 0.071(17) 0.045(14) 0.088(18) 0.016(12) 0.019(14) 0.019(12)
C16 0.10(2) 0.061(18) 0.17(3) -0.07(2) 0.06(2) -0.003(15)
B1 0.030(13) 0.063(16) 0.084(19) 0.034(15) 0.013(12) 0.035(12)
N12 0.064(13) 0.040(12) 0.17(2) -0.052(13) 0.033(14) 0.005(10)
C20 0.092(19) 0.085(18) 0.098(19) 0.060(15) 0.020(15) 0.013(15)
B2 0.09(3) 0.05(2) 0.18(4) 0.01(2) 0.01(3) 0.034(19)
C19 0.033(12) 0.081(16) 0.081(16) -0.012(13) -0.014(11) 0.019(11)
N1A 0.072(15) 0.108(18) 0.13(2) 0.007(16) 0.017(14) 0.008(13)
C13 0.054(15) 0.044(13) 0.13(2) 0.019(13) 0.018(13) 0.029(12)
N8 0.073(14) 0.058(13) 0.17(2) 0.064(13) 0.048(14) 0.032(11)
C21 0.071(16) 0.052(15) 0.17(3) 0.028(16) 0.012(16) 0.027(13)
C10 0.11(2) 0.067(17) 0.09(2) 0.050(15) 0.047(17) 0.028(15)
C22 0.28(6) 0.05(2) 0.53(10) 0.04(4) -0.08(6) 0.07(3)
Se9 0.080(2) 0.059(2) 0.056(2) 0.0316(14) 0.0300(15) 0.0481(17)
S9 0.080(2) 0.059(2) 0.056(2) 0.0316(14) 0.0300(15) 0.0481(17)

loop_
_atom_type_symbol
_atom_type_description
_atom_type_scat_dispersion_real
_atom_type_scat_dispersion_imag
_atom_type_scat_source
C C 0.0033 0.0016 'International Tables Vol C Tables 4.2.6.8 and 6.1.1.4'
H H 0.0000 0.0000 'International Tables Vol C Tables 4.2.6.8 and 6.1.1.4'
B B 0.0013 0.0007 'International Tables Vol C Tables 4.2.6.8 and 6.1.1.4'
N N 0.0061 0.0033 'International Tables Vol C Tables 4.2.6.8 and 6.1.1.4'
S S 0.1246 0.1234 'International Tables Vol C Tables 4.2.6.8 and 6.1.1.4'
Fe Fe 0.3463 0.8444 'International Tables Vol C Tables 4.2.6.8 and 6.1.1.4'
Se Se -0.0929 2.2259 'International Tables Vol C Tables 4.2.6.8 and 6.1.1.4'
O O 0.0106 0.0060 'International Tables Vol C Tables 4.2.6.8 and 6.1.1.4'
Mo Mo -1.6832 0.6857 'International Tables Vol C Tables 4.2.6.8 and 6.1.1.4'

loop_
_geom_angle_atom_site_label_1
_geom_angle_atom_site_label_2
_geom_angle_atom_site_label_3
_geom_angle
N5 Mo1 N1 79.8(6)
N5 Mo1 N3 79.7(5)
N1 Mo1 N3 77.9(6)
N5 Mo1 S2 87.9(5)
N1 Mo1 S2 162.6(5)
N3 Mo1 S2 87.8(4)
N5 Mo1 S1 86.0(4)
N1 Mo1 S1 87.8(5)
N3 Mo1 S1 161.3(4)
S2 Mo1 S1 103.8(2)
N5 Mo1 S3 165.9(4)
N1 Mo1 S3 89.6(5)
N3 Mo1 S3 89.2(4)
S2 Mo1 S3 100.3(3)
S1 Mo1 S3 102.9(2)
N5 Mo1 Fe2 94.9(4)
N1 Mo1 Fe2 140.3(5)
N3 Mo1 Fe2 140.3(4)
S2 Mo1 Fe2 52.5(2)
S1 Mo1 Fe2 52.6(2)
S3 Mo1 Fe2 99.2(3)
N5 Mo1 Fe3 138.4(4)
N1 Mo1 Fe3 98.9(5)
N3 Mo1 Fe3 141.2(4)
S2 Mo1 Fe3 98.5(3)
S1 Mo1 Fe3 52.50(19)
S3 Mo1 Fe3 52.1(2)
Fe2 Mo1 Fe3 59.8(2)
N5 Mo1 Fe1 139.3(4)
N1 Mo1 Fe1 140.5(5)
N3 Mo1 Fe1 100.3(4)
S2 Mo1 Fe1 51.6(2)
S1 Mo1 Fe1 98.39(18)
S3 Mo1 Fe1 51.0(2)
Fe2 Mo1 Fe1 59.2(2)
Fe3 Mo1 Fe1 57.9(2)
N11 Mo2 N7 82.4(8)
N11 Mo2 N9 80.2(7)
N7 Mo2 N9 81.6(7)
N11 Mo2 S5 163.1(6)
N7 Mo2 S5 85.3(6)
N9 Mo2 S5 86.6(5)
N11 Mo2 S6 87.7(5)
N7 Mo2 S6 86.3(5)
N9 Mo2 S6 163.9(4)
S5 Mo2 S6 103.0(3)
N11 Mo2 S7 88.2(6)
N7 Mo2 S7 166.0(6)
N9 Mo2 S7 86.6(5)
S5 Mo2 S7 101.6(3)
S6 Mo2 S7 103.7(3)
N11 Mo2 Fe5 139.7(5)
N7 Mo2 Fe5 94.0(6)
N9 Mo2 Fe5 139.2(5)
S5 Mo2 Fe5 52.6(2)
S6 Mo2 Fe5 52.0(2)
S7 Mo2 Fe5 99.9(3)
N11 Mo2 Fe4 97.0(6)
N7 Mo2 Fe4 138.6(5)
N9 Mo2 Fe4 139.3(5)
S5 Mo2 Fe4 99.9(3)
S6 Mo2 Fe4 52.47(17)
S7 Mo2 Fe4 52.7(2)
Fe5 Mo2 Fe4 60.3(2)
N11 Mo2 Fe6 139.5(5)
N7 Mo2 Fe6 137.3(5)
N9 Mo2 Fe6 95.8(5)
S5 Mo2 Fe6 52.0(2)
S6 Mo2 Fe6 100.3(2)
S7 Mo2 Fe6 51.3(2)
Fe5 Mo2 Fe6 60.8(2)
Fe4 Mo2 Fe6 60.4(2)
S6 Fe4 Se8 113.4(3)
S6 Fe4 S7 111.1(3)
Se8 Fe4 S7 118.0(3)
S6 Fe4 S4 104.9(3)
Se8 Fe4 S4 104.2(3)
S7 Fe4 S4 103.6(2)
S6 Fe4 Mo2 56.4(3)
Se8 Fe4 Mo2 151.81(17)
S7 Fe4 Mo2 56.4(2)
S4 Fe4 Mo2 103.9(3)
S6 Fe4 Fe5 52.7(2)
Se8 Fe4 Fe5 138.9(2)
S7 Fe4 Fe5 102.4(2)
S4 Fe4 Fe5 56.0(2)
Mo2 Fe4 Fe5 59.85(19)
S6 Fe4 Fe3 102.2(3)
Se8 Fe4 Fe3 53.56(18)
S7 Fe4 Fe3 144.97(19)
S4 Fe4 Fe3 56.0(2)
Mo2 Fe4 Fe3 148.55(17)
Fe5 Fe4 Fe3 89.08(18)
S6 Fe4 Fe6 103.0(3)
Se8 Fe4 Fe6 142.4(2)
S7 Fe4 Fe6 52.0(2)
S4 Fe4 Fe6 55.5(2)
Mo2 Fe4 Fe6 60.0(2)
Fe5 Fe4 Fe6 60.5(3)
Fe3 Fe4 Fe6 110.8(2)
S3 Fe3 S1 109.7(2)
S3 Fe3 Se8 117.0(3)
S1 Fe3 Se8 115.1(3)
S3 Fe3 S4 106.8(2)
S1 Fe3 S4 104.7(3)
Se8 Fe3 S4 102.2(3)
S3 Fe3 Fe1 53.5(3)
S1 Fe3 Fe1 103.6(3)
Se8 Fe3 Fe1 140.0(2)
S4 Fe3 Fe1 56.6(2)
S3 Fe3 Fe2 102.3(2)
S1 Fe3 Fe2 53.1(2)
Se8 Fe3 Fe2 139.8(2)
S4 Fe3 Fe2 56.1(3)
Fe1 Fe3 Fe2 60.4(2)
S3 Fe3 Mo1 56.4(2)
S1 Fe3 Mo1 55.2(2)
Se8 Fe3 Mo1 152.21(16)
S4 Fe3 Mo1 105.5(3)
Fe1 Fe3 Mo1 61.7(2)
Fe2 Fe3 Mo1 59.59(16)
S3 Fe3 Fe4 145.6(2)
S1 Fe3 Fe4 103.4(3)
Se8 Fe3 Fe4 53.0(2)
S4 Fe3 Fe4 54.4(2)
Fe1 Fe3 Fe4 109.9(3)
Fe2 Fe3 Fe4 89.91(18)
Mo1 Fe3 Fe4 149.01(17)
S3 Fe1 S2 108.1(3)
S3 Fe1 S11 116.8(3)
S2 Fe1 S11 117.1(3)
S3 Fe1 S4 107.6(3)
S2 Fe1 S4 105.6(2)
S11 Fe1 S4 100.3(3)
S3 Fe1 Fe3 54.3(2)
S2 Fe1 Fe3 103.0(3)
S11 Fe1 Fe3 138.5(2)
S4 Fe1 Fe3 56.7(3)
S3 Fe1 Fe2 103.3(3)
S2 Fe1 Fe2 53.3(2)
S11 Fe1 Fe2 138.8(2)
S4 Fe1 Fe2 56.2(2)
Fe3 Fe1 Fe2 60.7(3)
S3 Fe1 Mo1 56.0(2)
S2 Fe1 Mo1 54.8(3)
S11 Fe1 Mo1 155.13(18)
S4 Fe1 Mo1 104.5(2)
Fe3 Fe1 Mo1 60.39(16)
Fe2 Fe1 Mo1 59.25(15)
S2 Fe2 S1 110.1(3)
S2 Fe2 Se9 116.2(3)
S1 Fe2 Se9 114.2(3)
S2 Fe2 S4 105.5(2)
S1 Fe2 S4 105.0(3)
Se9 Fe2 S4 104.7(2)
S2 Fe2 Fe5 146.3(2)
S1 Fe2 Fe5 102.4(3)
Se9 Fe2 Fe5 54.33(18)
S4 Fe2 Fe5 56.1(2)
S2 Fe2 Fe1 53.3(2)
S1 Fe2 Fe1 102.8(3)
Se9 Fe2 Fe1 142.2(2)
S4 Fe2 Fe1 56.01(19)
Fe5 Fe2 Fe1 111.4(3)
S2 Fe2 Mo1 55.8(2)
S1 Fe2 Mo1 55.8(3)
Se9 Fe2 Mo1 149.00(17)
S4 Fe2 Mo1 106.3(3)
Fe5 Fe2 Mo1 150.13(17)
Fe1 Fe2 Mo1 61.6(2)
S2 Fe2 Fe3 101.6(2)
S1 Fe2 Fe3 53.6(3)
Se9 Fe2 Fe3 141.6(2)
S4 Fe2 Fe3 55.9(2)
Fe5 Fe2 Fe3 90.40(18)
Fe1 Fe2 Fe3 58.9(2)
Mo1 Fe2 Fe3 60.6(2)
S7 Fe6 S5 109.8(4)
S7 Fe6 S10 117.8(3)
S5 Fe6 S10 105.9(3)
S7 Fe6 S4 104.1(3)
S5 Fe6 S4 104.8(3)
S10 Fe6 S4 113.8(3)
S7 Fe6 Mo2 56.6(2)
S5 Fe6 Mo2 55.3(3)
S10 Fe6 Mo2 142.68(18)
S4 Fe6 Mo2 102.8(3)
S7 Fe6 Fe4 53.6(3)
S5 Fe6 Fe4 101.7(3)
S10 Fe6 Fe4 152.2(2)
S4 Fe6 Fe4 54.5(2)
Mo2 Fe6 Fe4 59.59(17)
S7 Fe6 Fe5 102.9(3)
S5 Fe6 Fe5 52.7(2)
S10 Fe6 Fe5 139.2(2)
S4 Fe6 Fe5 55.4(2)
Mo2 Fe6 Fe5 59.38(13)
Fe4 Fe6 Fe5 59.5(3)
S6 Fe5 S5 110.1(3)
S6 Fe5 Se9 117.3(3)
S5 Fe5 Se9 114.9(3)
S6 Fe5 S4 104.2(3)
S5 Fe5 S4 103.9(3)
Se9 Fe5 S4 104.8(3)
S6 Fe5 Fe2 104.7(3)
S5 Fe5 Fe2 143.7(2)
Se9 Fe5 Fe2 54.10(19)
S4 Fe5 Fe2 56.4(2)
S6 Fe5 Mo2 56.6(3)
S5 Fe5 Mo2 55.3(2)
Se9 Fe5 Mo2 152.33(15)
S4 Fe5 Mo2 102.8(3)
Fe2 Fe5 Mo2 150.29(18)
S6 Fe5 Fe4 53.4(2)
S5 Fe5 Fe4 101.7(3)
Se9 Fe5 Fe4 142.16(18)
S4 Fe5 Fe4 54.6(2)
Fe2 Fe5 Fe4 90.56(18)
Mo2 Fe5 Fe4 59.89(16)
S6 Fe5 Fe6 103.1(3)
S5 Fe5 Fe6 52.2(3)
Se9 Fe5 Fe6 138.9(2)
S4 Fe5 Fe6 54.96(16)
Fe2 Fe5 Fe6 110.0(2)
Mo2 Fe5 Fe6 59.8(2)
Fe4 Fe5 Fe6 60.0(2)
Fe4 Se8 Fe3 73.5(3)
Fe4 S4 Fe6 69.9(2)
Fe4 S4 Fe5 69.4(3)
Fe6 S4 Fe5 69.7(2)
Fe4 S4 Fe3 69.6(3)
Fe6 S4 Fe3 138.2(3)
Fe5 S4 Fe3 104.8(3)
Fe4 S4 Fe1 134.5(3)
Fe6 S4 Fe1 146.6(2)
Fe5 S4 Fe1 134.1(3)
Fe3 S4 Fe1 66.7(2)
Fe4 S4 Fe2 106.6(2)
Fe6 S4 Fe2 134.9(3)
Fe5 S4 Fe2 67.5(2)
Fe3 S4 Fe2 68.0(3)
Fe1 S4 Fe2 67.80(19)
Fe5 S6 Fe4 74.0(3)
Fe5 S6 Mo2 71.5(2)
Fe4 S6 Mo2 71.2(2)
Fe1 S3 Fe3 72.2(2)
Fe1 S3 Mo1 73.0(3)
Fe3 S3 Mo1 71.56(19)
Fe1 S2 Fe2 73.4(2)
Fe1 S2 Mo1 73.6(3)
Fe2 S2 Mo1 71.7(2)
Fe6 S5 Fe5 75.1(3)
Fe6 S5 Mo2 72.7(3)
Fe5 S5 Mo2 72.1(3)
Fe2 S1 Fe3 73.3(3)
Fe2 S1 Mo1 71.6(2)
Fe3 S1 Mo1 72.27(19)
C19 S10 Fe6 103.4(7)
C21 S11 Fe1 101.4(8)
Fe6 S7 Fe4 74.5(3)
Fe6 S7 Mo2 72.0(3)
Fe4 S7 Mo2 70.9(2)
C4 N3 N4 108.7(14)
C4 N3 Mo1 130.0(13)
N4 N3 Mo1 121.2(11)
C7 N5 N6 104.3(14)
C7 N5 Mo1 132.2(12)
N6 N5 Mo1 123.4(11)
C1 N1 N2 107.5(15)
C1 N1 Mo1 127.4(13)
N2 N1 Mo1 124.4(13)
C6 N4 N3 107.9(15)
C6 N4 B1 130.4(16)
N3 N4 B1 121.6(14)
C15 N10 N9 108.0(17)
C15 N10 B2 130(2)
N9 N10 B2 121.5(18)
C10 N7 N8 110.5(19)
C10 N7 Mo2 132.1(16)
N8 N7 Mo2 117.3(16)
C3 N2 N1 109.2(17)
C3 N2 B1 132.5(18)
N1 N2 B1 118.3(16)
C6C N1C C2C 110.6(14)
C6C N1C C8C 112.1(15)
C2C N1C C8C 105.4(13)
C6C N1C C4C 105.2(14)
C2C N1C C4C 110.7(14)
C8C N1C C4C 112.9(14)
C16 N11 N12 108.2(18)
C16 N11 Mo2 132.5(15)
N12 N11 Mo2 119.2(16)
N3 C4 C5 109.2(17)
C4B N1B C8B 107.0(16)
C4B N1B C2B 111.4(16)
C8B N1B C2B 110.5(17)
C4B N1B C6B 113.9(17)
C8B N1B C6B 112.6(16)
C2B N1B C6B 101.4(15)
C4 C5 C6 104.5(17)
C13 N9 N10 107.0(15)
C13 N9 Mo2 132.0(13)
N10 N9 Mo2 121.0(12)
N1C C6C C7C 118.6(17)
N4 C6 C5 109.7(16)
C9 C8 C7 102.0(18)
N5 C7 C8 115.2(18)
C8 C9 N6 108.8(17)
N1 C1 C2 109(2)
C9C C8C N1C 113.2(17)
C9 N6 N5 109.6(14)
C9 N6 B1 130.9(16)
N5 N6 B1 119.4(15)
N1B C8B C9B 113.9(19)
C5C C4C N1C 114.4(17)
N2 C3 C2 111(2)
C3 C2 C1 103(2)
N12 C18 C17 113(3)
C5B C4B N1B 113.2(19)
N11 C16 C17 109(2)
N2 B1 N6 105.6(16)
N2 B1 N4 110.7(17)
N6 B1 N4 109.6(16)
N1B C2B C3B 112.0(17)
C18 N12 N11 104(2)
C18 N12 B2 135(2)
N11 N12 B2 120.2(18)
N1B C6B C7B 109.2(19)
N10 B2 N8 116(3)
N10 B2 N12 107(3)
N8 B2 N12 103(2)
C18 C17 C16 105(2)
C20 C19 S10 114.1(14)
C3C C2C N1C 117.0(16)
C8A N1A C2A 112(3)
C8A N1A C4A 102(3)
C2A N1A C4A 105(2)
C8A N1A C6A 118(3)
C2A N1A C6A 110(2)
C4A N1A C6A 109(2)
N9 C13 C14 111(2)
C12 N8 N7 103(2)
C12 N8 B2 132(2)
N7 N8 B2 123(2)
C22 C21 S11 118(2)
C13 C14 C15 103(2)
N7 C10 C11 108(2)
N10 C15 C14 110(2)
C7A C6A N1A 114(3)
C5A C4A N1A 112(3)
C3A C2A N1A 117(3)
N1A C8A C9A 108(3)
C11 C12 N8 113(3)
C12 C11 C10 106(3)
Fe2 Se9 Fe5 71.6(3)
N1S C2S C3S 168(5)
C5S C6S N4S 59(5)
C6S C5S N4S 91(6)
C5S N4S C6S 30(3)

loop_
_geom_bond_atom_site_label_1
_geom_bond_atom_site_label_2
_geom_bond_distance
Mo1 N5 2.211(15)
Mo1 N1 2.227(17)
Mo1 N3 2.280(15)
Mo1 S2 2.346(10)
Mo1 S1 2.346(10)
Mo1 S3 2.388(8)
Mo1 Fe2 2.692(7)
Mo1 Fe3 2.720(7)
Mo1 Fe1 2.755(10)
Mo2 N11 2.16(2)
Mo2 N7 2.26(2)
Mo2 N9 2.264(17)
Mo2 S5 2.336(10)
Mo2 S6 2.378(9)
Mo2 S7 2.383(9)
Mo2 Fe5 2.702(7)
Mo2 Fe4 2.703(7)
Mo2 Fe6 2.715(9)
Fe4 S6 2.265(8)
Fe4 Se8 2.268(8)
Fe4 S7 2.277(9)
Fe4 S4 2.363(9)
Fe4 Fe5 2.713(11)
Fe4 Fe3 2.724(7)
Fe4 Fe6 2.726(10)
Fe3 S3 2.261(9)
Fe3 S1 2.266(8)
Fe3 Se8 2.286(8)
Fe3 S4 2.410(9)
Fe3 Fe1 2.650(10)
Fe3 Fe2 2.697(11)
Fe1 S3 2.237(10)
Fe1 S2 2.252(8)
Fe1 S11 2.303(8)
Fe1 S4 2.409(8)
Fe1 Fe2 2.690(8)
Fe2 S2 2.250(9)
Fe2 S1 2.252(9)
Fe2 Se9 2.286(8)
Fe2 S4 2.414(9)
Fe2 Fe5 2.677(7)
Fe6 S7 2.228(9)
Fe6 S5 2.242(9)
Fe6 S10 2.286(9)
Fe6 S4 2.393(8)
Fe6 Fe5 2.741(9)
Fe5 S6 2.245(9)
Fe5 S5 2.256(8)
Fe5 Se9 2.293(7)
Fe5 S4 2.405(8)
S10 C19 1.69(2)
S11 C21 1.84(2)
N3 C4 1.32(2)
N3 N4 1.346(19)
N5 C7 1.26(2)
N5 N6 1.367(19)
N1 C1 1.32(3)
N1 N2 1.36(2)
N4 C6 1.33(2)
N4 B1 1.50(3)
N10 C15 1.34(3)
N10 N9 1.36(2)
N10 B2 1.43(3)
N7 C10 1.32(3)
N7 N8 1.42(2)
N2 C3 1.30(2)
N2 B1 1.51(3)
N1C C6C 1.49(2)
N1C C2C 1.52(2)
N1C C8C 1.52(2)
N1C C4C 1.55(2)
N11 C16 1.327(19)
N11 N12 1.48(3)
C4 C5 1.39(2)
N1B C4B 1.50(3)
N1B C8B 1.54(3)
N1B C2B 1.52(2)
N1B C6B 1.52(3)
C5 C6 1.37(3)
N9 C13 1.34(2)
C6C C7C 1.49(3)
C8 C9 1.34(3)
C8 C7 1.42(3)
C9 N6 1.37(2)
C1 C2 1.41(3)
C8C C9C 1.54(3)
N6 B1 1.54(3)
C8B C9B 1.55(3)
C4C C5C 1.49(3)
C3C C2C 1.48(2)
C3 C2 1.37(3)
C18 N12 1.334(18)
C18 C17 1.383(18)
C4B C5B 1.52(3)
C16 C17 1.421(18)
C2B C3B 1.55(3)
N12 B2 1.53(4)
C6B C7B 1.58(3)
C20 C19 1.58(3)
B2 N8 1.47(4)
N1A C8A 1.43(4)
N1A C2A 1.47(4)
N1A C4A 1.68(4)
N1A C6A 1.60(3)
C13 C14 1.38(3)
N8 C12 1.38(3)
C21 C22 1.38(4)
C14 C15 1.40(3)
C10 C11 1.42(3)
C6A C7A 1.39(5)
C3A C2A 1.48(4)
C4A C5A 1.49(4)
C8A C9A 1.62(5)
C12 C11 1.32(3)
C2S N1S 1.03(4)
C2S C3S 1.12(5)
C6S C5S 0.92(6)
C6S N4S 1.85(9)
C5S N4S 1.58(8)
